data_7217105
loop_
_publ_author_name
'Harrison, William T. A.'
'Phillips, Mark L. F.'
'Chavez, Alejandra V.'
'Nenoff, Tina M.'

_publ_section_title
;
 Syntheses and structures of the open&#x00AD;framework phases
 (CH3NH3)3&#x00B7;Zn4O(AsO4)3 and (CH3NH3)3&#x00B7;Zn4O(PO4)3 related to
 the M3Zn4O(XO4)3&#x00B7;nH2O family
;
_journal_issue 12
_journal_name_full 'Journal of Materials Chemistry'
_journal_page_first 3087
_journal_paper_doi 10.1039/a906009j
_journal_volume 9
_journal_year 1999
_chemical_compound_source ?
_chemical_formula_moiety ' C3 ZN4 P3 O13 N3 '
_chemical_formula_sum 'C3 N3 O13 P3 Zn4'
_chemical_formula_weight 640.48
_chemical_melting_point ?
_space_group_IT_number 4
_symmetry_cell_setting monoclinic
_symmetry_space_group_name_Hall 'P 2yb'
_symmetry_space_group_name_H-M 'P 1 21 1'
_atom_sites_solution_hydrogens none
_atom_sites_solution_primary direct
_audit_creation_date 99-01-29
_audit_creation_method CRYSTALS_ver_07-07-97
_cell_angle_alpha 90.
_cell_angle_beta 92.740(1)
_cell_angle_gamma 90.
_cell_formula_units_Z 2
_cell_length_a 7.6569(5)
_cell_length_b 15.241(1)
_cell_length_c 7.6589(5)
_cell_measurement_reflns_used 0
_cell_measurement_temperature 298
_cell_measurement_theta_max 0
_cell_measurement_theta_min 0
_cell_volume 892.76(10)
_computing_cell_refinement 'Siemens SMART'
_computing_data_collection 'Siemens SMART'
_computing_data_reduction 'Siemens SAINT'
_computing_molecular_graphics ORTEP-3
_computing_publication_material CRYSTALS
_computing_structure_refinement CRYSTALS
_computing_structure_solution SHELXS86
_diffrn_ambient_temperature 298
_diffrn_measurement_method \w/2\q
_diffrn_radiation_type 'Mo K\a'
_diffrn_radiation_wavelength 0.71073
_diffrn_reflns_av_R_equivalents 0.05
_diffrn_reflns_limit_h_max 10
_diffrn_reflns_limit_h_min -10
_diffrn_reflns_limit_k_max 14
_diffrn_reflns_limit_k_min -20
_diffrn_reflns_limit_l_max 10
_diffrn_reflns_limit_l_min 0
_diffrn_reflns_number 3112
_diffrn_reflns_theta_max 28.50
_diffrn_reflns_theta_min 2.66
_diffrn_standards_decay_% 0.00
_diffrn_standards_number 0
_exptl_absorpt_coefficient_mu 5.77
_exptl_absorpt_correction_type SADABS
_exptl_crystal_colour ' none '
_exptl_crystal_density_diffrn 2.38
_exptl_crystal_density_meas ?
_exptl_crystal_description ' cube '
_exptl_crystal_F_000 618.51
_exptl_crystal_size_max 0.01
_exptl_crystal_size_mid 0.01
_exptl_crystal_size_min 0.01
_refine_diff_density_max 4.85
_refine_diff_density_min -4.69
_refine_ls_extinction_method None
_refine_ls_goodness_of_fit_obs 2.0548
_refine_ls_hydrogen_treatment noref
_refine_ls_matrix_type full
_refine_ls_number_parameters 106
_refine_ls_number_reflns 2694
_refine_ls_R_factor_obs 0.0807
_refine_ls_shift/su_max 0.000150
_refine_ls_structure_factor_coef F
_refine_ls_weighting_scheme sigma
_refine_ls_wR_factor_obs 0.0960
_reflns_limit_h_max 10
_reflns_limit_h_min -10
_reflns_limit_k_max 14
_reflns_limit_k_min -20
_reflns_limit_l_max 10
_reflns_limit_l_min 0
_reflns_number_observed 2694
_reflns_number_total 3112
_reflns_observed_criterion >3.00\s(I)
_cod_data_source_file 906009j.txt
_cod_data_source_block maznpo
_cod_depositor_comments
;
 Changing the _chemical_formula_sum data item value from
 'C3 N7 O13 P3 Z' to 'C3 N3 O13 P3 Zn4'.

 Antanas Vaitkus,
 2017-01-04

The following automatic conversions were performed:

'_chemical_melting_point' value 'not measured' was changed to '?' -
the value is undefined or not given.

'_symmetry_cell_setting' value
'Monoclinic ' changed to 'monoclinic' according to
/usr/data/users/saulius/automatic-downloads/retrospective/RSC/lib/dictionaries/cif_core.dic
dictionary named 'cif_core.dic' version 2.4.2 from 2011-04-26.

Automatic conversion script
Id: cif_fix_values 2281 2013-09-26 08:29:07Z andrius 

The following automatic conversions were performed:

'_exptl_crystal_density_meas' value 'not measured' was changed to '?'
- the value is perceived as not measured.

Automatic conversion script
Id: cif_fix_values 3008 2015-01-20 13:52:24Z robertas 
;
_cod_original_cell_volume 892.7
_cod_original_sg_symbol_H-M 'P 1 21 1 '
_cod_original_formula_sum ' C3 ZN4 P3 O13 N3 '
_cod_database_code 7217105

loop_
_symmetry_equiv_pos_as_xyz
x,y,z
-x,y+1/2,-z

loop_
_atom_site_label
_atom_site_fract_x
_atom_site_fract_y
_atom_site_fract_z
_atom_site_U_iso_or_equiv
_atom_site_occupancy
_atom_site_thermal_displace_type
Zn1 0.1934(4) 0.3000(3) -0.0934(4) 0.0133(6) 1.0000 Uiso
Zn2 -0.0815(3) 0.2954(3) 0.2100(4) 0.0122(7) 1.0000 Uiso
Zn3 0.1932(4) 0.4560(2) 0.1920(4) 0.0126(5) 1.0000 Uiso
Zn4 -0.1207(3) 0.4357(2) -0.0969(3) 0.0133(6) 1.0000 Uiso
P1 0.0776(8) 0.3826(5) -0.4434(9) 0.0139(14) 1.0000 Uiso
P2 -0.0016(9) 0.1256(4) -0.0116(9) 0.015(1) 1.0000 Uiso
P3 0.5448(9) 0.3620(5) 0.0828(9) 0.0135(14) 1.0000 Uiso
O1 0.048(2) 0.3715(9) 0.055(2) 0.013(3) 1.0000 Uiso
O2 0.422(2) 0.2850(12) 0.033(2) 0.017(4) 1.0000 Uiso
O3 0.231(2) 0.3572(12) -0.314(2) 0.014(3) 1.0000 Uiso
O4 0.072(2) 0.1896(12) -0.141(2) 0.019(4) 1.0000 Uiso
O5 0.023(2) 0.3016(14) 0.447(2) 0.019(4) 1.0000 Uiso
O6 -0.326(2) 0.3289(13) 0.232(2) 0.021(4) 1.0000 Uiso
O7 -0.069(3) 0.1730(14) 0.148(3) 0.026(4) 1.0000 Uiso
O8 0.133(2) 0.4567(14) 0.435(2) 0.021(4) 1.0000 Uiso
O9 0.155(2) 0.5751(12) 0.106(2) 0.023(4) 1.0000 Uiso
O10 0.441(2) 0.4411(15) 0.156(3) 0.026(4) 1.0000 Uiso
O11 -0.357(2) 0.3892(12) -0.077(2) 0.018(4) 1.0000 Uiso
O12 -0.080(2) 0.4156(12) -0.346(2) 0.017(4) 1.0000 Uiso
O13 -0.143(3) 0.5603(14) -0.047(3) 0.033(5) 1.0000 Uiso
N1 0.508(4) 0.103(2) 0.059(4) 0.034(7) 1.0000 Uiso
N2 -0.056(4) 0.608(3) -0.524(4) 0.05(1) 1.0000 Uiso
N3 -0.415(3) 0.3270(13) -0.427(3) 0.029(4) 1.0000 Uiso
C1 0.585(4) 0.067(3) 0.238(4) 0.035(8) 1.0000 Uiso
C2 -0.241(7) 0.581(4) -0.556(7) 0.078(15) 1.0000 Uiso
C3 -0.359(5) 0.240(2) -0.360(5) 0.046(7) 1.0000 Uiso

loop_
_atom_type_symbol
_atom_type_scat_dispersion_real
_atom_type_scat_dispersion_imag
_atom_type_scat_Cromer_Mann_a1
_atom_type_scat_Cromer_Mann_b1
_atom_type_scat_Cromer_Mann_a2
_atom_type_scat_Cromer_Mann_b2
_atom_type_scat_Cromer_Mann_a3
_atom_type_scat_Cromer_Mann_b3
_atom_type_scat_Cromer_Mann_a4
_atom_type_scat_Cromer_Mann_b4
_atom_type_scat_Cromer_Mann_c
_atom_type_scat_source
'Zn  ' 0.2220 1.4310 14.0743 3.2655 7.0318 0.2333 5.1652 10.3163 2.4100 58.7097 1.3041 International_Tables_Vol_IV_Table_2.2B
'P   ' 0.0900 0.0950 6.4345 1.9067 4.1791 27.1570 1.7800 0.5260 1.4908 68.1645 1.1149 International_Tables_Vol_IV_Table_2.2B
'O   ' 0.0080 0.0060 3.0485 13.2771 2.2868 5.7011 1.5463 0.3239 0.8670 32.9089 0.2508 International_Tables_Vol_IV_Table_2.2B
'N   ' 0.0040 0.0030 12.2126 0.0057 3.1322 9.8933 2.0125 28.9975 1.1663 0.5826 -11.5290 International_Tables_Vol_IV_Table_2.2B
'C   ' 0.0020 0.0020 2.3100 20.8439 1.0200 10.2075 1.5886 0.5687 0.8650 51.6512 0.2156 International_Tables_Vol_IV_Table_2.2B
'H   ' 0.0000 0.0000 0.4930 10.5109 0.3229 26.1257 0.1402 3.1424 0.0408 57.7997 0.0030 International_Tables_Vol_IV_Table_2.2B

loop_
_geom_angle_atom_site_label_1
_geom_angle_site_symmetry_1
_geom_angle_atom_site_label_2
_geom_angle_atom_site_label_3
_geom_angle_site_symmetry_3
_geom_angle
_geom_angle_publ_flag
O1 . Zn1 O2 . 107.0(6) yes
O1 . Zn1 O3 . 111.6(7) yes
O2 . Zn1 O3 . 108.4(7) yes
O1 . Zn1 O4 . 108.0(7) yes
O2 . Zn1 O4 . 113.3(8) yes
O3 . Zn1 O4 . 108.5(8) yes
O1 . Zn2 O5 . 109.7(7) yes
O1 . Zn2 O6 . 114.4(7) yes
O5 . Zn2 O6 . 104.9(7) yes
O1 . Zn2 O7 . 112.9(7) yes
O5 . Zn2 O7 . 104.6(9) yes
O6 . Zn2 O7 . 109.5(8) yes
O1 . Zn3 O8 . 111.1(8) yes
O1 . Zn3 O9 . 111.0(6) yes
O8 . Zn3 O9 . 106.3(8) yes
O1 . Zn3 O10 . 112.1(8) yes
O8 . Zn3 O10 . 114.8(6) yes
O9 . Zn3 O10 . 101.0(8) yes
O1 . Zn4 O11 . 111.1(8) yes
O1 . Zn4 O12 . 111.4(8) yes
O11 . Zn4 O12 . 102.1(6) yes
O1 . Zn4 O13 . 115.6(7) yes
O11 . Zn4 O13 . 104.3(8) yes
O12 . Zn4 O13 . 111.2(8) yes
O3 . P1 O5 1_554 109.1(11) yes
O3 . P1 O8 1_554 110.6(10) yes
O5 1_554 P1 O8 1_554 109.5(11) yes
O3 . P1 O12 . 111.0(10) yes
O5 1_554 P1 O12 . 109.2(10) yes
O8 1_554 P1 O12 . 107.4(10) yes
O4 . P2 O7 . 111.5(11) yes
O4 . P2 O9 2_545 108.1(10) yes
O7 . P2 O9 2_545 109.2(11) yes
O4 . P2 O13 2_545 108.8(11) yes
O7 . P2 O13 2_545 109.7(11) yes
O9 2_545 P2 O13 2_545 109.5(11) yes
O2 . P3 O6 1_655 106.9(11) yes
O2 . P3 O10 . 111.1(10) yes
O6 1_655 P3 O10 . 107.6(11) yes
O2 . P3 O11 1_655 109.2(10) yes
O6 1_655 P3 O11 1_655 111.0(10) yes
O10 . P3 O11 1_655 110.9(11) yes
Zn1 . O1 Zn2 . 109.9(7) yes
Zn1 . O1 Zn3 . 110.6(8) yes
Zn2 . O1 Zn3 . 110.7(8) yes
Zn1 . O1 Zn4 . 108.0(8) yes
Zn2 . O1 Zn4 . 108.3(8) yes
Zn3 . O1 Zn4 . 109.2(7) yes
Zn1 . O2 P3 . 123.3(11) yes
Zn1 . O3 P1 . 122.1(10) yes
Zn1 . O4 P2 . 128.6(11) yes
Zn2 . O5 P1 1_556 129.3(13) yes
Zn2 . O6 P3 1_455 126.4(11) yes
Zn2 . O7 P2 . 132.6(13) yes
Zn3 . O8 P1 1_556 131.6(13) yes
Zn3 . O9 P2 2_555 135.6(11) yes
Zn3 . O10 P3 . 131.3(13) yes
Zn4 . O11 P3 1_455 130.9(11) yes
Zn4 . O12 P1 . 133.5(11) yes
Zn4 . O13 P2 2_555 128.2(13) yes

loop_
_geom_bond_atom_site_label_1
_geom_bond_atom_site_label_2
_geom_bond_site_symmetry_2
_geom_bond_distance
_geom_bond_publ_flag
Zn1 Zn2 . 3.210(3) yes
Zn1 Zn3 . 3.229(4) yes
Zn1 Zn4 . 3.171(4) yes
Zn1 O1 . 1.959(19) yes
Zn1 O2 . 1.975(18) yes
Zn1 O3 . 1.932(17) yes
Zn1 O4 . 1.949(19) yes
Zn2 Zn3 . 3.234(4) yes
Zn2 Zn4 . 3.181(4) yes
Zn2 O1 . 1.963(19) yes
Zn2 O5 . 1.951(19) yes
Zn2 O6 . 1.959(19) yes
Zn2 O7 . 1.93(2) yes
Zn3 Zn4 . 3.203(3) yes
Zn3 O1 . 1.968(13) yes
Zn3 O8 . 1.936(17) yes
Zn3 O9 . 1.948(18) yes
Zn3 O10 . 1.942(19) yes
Zn4 O1 . 1.961(12) yes
Zn4 O11 . 1.955(18) yes
Zn4 O12 . 1.972(18) yes
Zn4 O13 . 1.95(2) yes
P1 O3 . 1.551(19) yes
P1 O5 1_554 1.54(2) yes
P1 O8 1_554 1.54(2) yes
P1 O12 . 1.532(17) yes
P2 O4 . 1.516(19) yes
P2 O7 . 1.53(2) yes
P2 O9 2_545 1.556(18) yes
P2 O13 2_545 1.54(2) yes
P3 O2 . 1.54(2) yes
P3 O6 1_655 1.56(2) yes
P3 O10 . 1.56(2) yes
P3 O11 1_655 1.525(18) yes
N1 C1 . 1.57(5) yes
N2 C2 . 1.49(6) yes
N3 C3 . 1.48(4) yes
